data_2021175
loop_
_publ_author_name
'Wang, Lin'
'Zhou, Qian-Kun'
'Xu, Yun'
'Li, Ni-Ya'

_publ_section_title
;
 Substituent effects of two isophthalate derivatives on the construction
 of cadmium coordination polymers incorporating a dipyridyl ligand
;
_journal_coeditor_code SK3696
_journal_issue 8
_journal_name_full 'Acta Crystallographica Section C'
_journal_page_first
;
;
_journal_paper_doi 10.1107/S2053229618009312
_journal_volume 74
_journal_year 2018
_chemical_formula_iupac '[Cd (C9 H6 O4) (C12 H11 N3)]'
_chemical_formula_moiety 'C21 H17 Cd N3 O4'
_chemical_formula_sum 'C21 H17 Cd N3 O4'
_chemical_formula_weight 487.79
_chemical_name_systematic
Poly[[\m-<i>trans</i>-1-(2-aminopyridin-3-yl)-2-(pyridin-4-yl)ethene-\k^2^<i>N</i>:<i>N</i>'](\m~3~-5-methylisophthalato-\k^4^<i>O</i>^1^,<i>O</i>^1'^:<i>O</i>^3^:<i>O</i>^3'^)cadmium(II)]
_space_group_crystal_system triclinic
_space_group_IT_number 2
_space_group_name_Hall '-P 1'
_space_group_name_H-M_alt 'P -1'
_symmetry_space_group_name_Hall '-P 1'
_symmetry_space_group_name_H-M 'P -1'
_atom_sites_solution_hydrogens geom
_audit_creation_method SHELXL-2014/7
_cell_angle_alpha 73.04(3)
_cell_angle_beta 83.23(3)
_cell_angle_gamma 78.38(3)
_cell_formula_units_Z 2
_cell_length_a 9.1432(18)
_cell_length_b 10.439(2)
_cell_length_c 10.872(2)
_cell_measurement_reflns_used 18239
_cell_measurement_temperature 223(2)
_cell_measurement_theta_max 27.538
_cell_measurement_theta_min 2.912
_cell_volume 970.3(4)
_computing_cell_refinement
;
SMART (Bruker, 2001)
;
_computing_data_collection
;
SMART (Bruker, 2001)
;
_computing_data_reduction
;
SAINT-Plus (Bruker, 2009)
;
_computing_molecular_graphics
;
DIAMOND (Brandenburg, 2010)
;
_computing_publication_material
;
publCIF (Westrip, 2010)
;
_computing_structure_refinement
;
SHELXL2014 (Sheldrick, 2015b)
;
_computing_structure_solution
;
SHELXT (Sheldrick, 2015a)
;
_diffrn_ambient_temperature 223(2)
_diffrn_measured_fraction_theta_full 0.997
_diffrn_measured_fraction_theta_max 0.992
_diffrn_measurement_device_type 'Bruker SMART CCD area detector'
_diffrn_measurement_method 'phi and omega scans'
_diffrn_radiation_type MoK\a
_diffrn_radiation_wavelength 0.71073
_diffrn_reflns_av_R_equivalents 0.0220
_diffrn_reflns_limit_h_max 11
_diffrn_reflns_limit_h_min -11
_diffrn_reflns_limit_k_max 12
_diffrn_reflns_limit_k_min -13
_diffrn_reflns_limit_l_max 14
_diffrn_reflns_limit_l_min -14
_diffrn_reflns_number 18239
_diffrn_reflns_theta_full 25.242
_diffrn_reflns_theta_max 27.538
_diffrn_reflns_theta_min 2.912
_exptl_absorpt_coefficient_mu 1.159
_exptl_absorpt_correction_T_max 0.921
_exptl_absorpt_correction_T_min 0.853
_exptl_absorpt_correction_type multi-scan
_exptl_absorpt_process_details
;
(SADABS; Bruker, 2008)
;
_exptl_crystal_colour Yellow
_exptl_crystal_density_diffrn 1.670
_exptl_crystal_description Block
_exptl_crystal_F_000 488
_exptl_crystal_size_max 0.150
_exptl_crystal_size_mid 0.120
_exptl_crystal_size_min 0.090
_refine_diff_density_max 0.301
_refine_diff_density_min -0.377
_refine_ls_extinction_method none
_refine_ls_goodness_of_fit_ref 1.092
_refine_ls_hydrogen_treatment constr
_refine_ls_matrix_type full
_refine_ls_number_parameters 263
_refine_ls_number_reflns 4439
_refine_ls_number_restraints 0
_refine_ls_restrained_S_all 1.092
_refine_ls_R_factor_all 0.0237
_refine_ls_R_factor_gt 0.0200
_refine_ls_shift/su_max 0.001
_refine_ls_shift/su_mean 0.000
_refine_ls_structure_factor_coef Fsqd
_refine_ls_weighting_details 'w=1/[\s^2^(Fo^2^)+(0.0223P)^2^+0.2967P] where P=(Fo^2^+2Fc^2^)/3'
_refine_ls_weighting_scheme calc
_refine_ls_wR_factor_gt 0.0454
_refine_ls_wR_factor_ref 0.0468
_reflns_number_gt 4098
_reflns_number_total 4439
_reflns_threshold_expression 'I > 2\s(I)'
_cod_data_source_file sk3696sup1.cif
_cod_data_source_block I
_cod_database_code 2021175
_shelx_space_group_comment
;
The symmetry employed for this shelxl refinement is uniquely defined
by the following loop, which should always be used as a source of
symmetry information in preference to the above space-group names.
They are only intended as comments.
;
_shelx_estimated_absorpt_t_min 0.845
_shelx_estimated_absorpt_t_max 0.903

loop_
_space_group_symop_operation_xyz
'x, y, z'
'-x, -y, -z'

loop_
_atom_site_type_symbol
_atom_site_label
_atom_site_fract_x
_atom_site_fract_y
_atom_site_fract_z
_atom_site_U_iso_or_equiv
_atom_site_adp_type
_atom_site_calc_flag
_atom_site_occupancy
Cd Cd1 0.56849(2) 0.61041(2) 0.12454(2) 0.02469(5) Uani d 1
N N1 0.32820(17) 0.65631(15) 0.23650(14) 0.0302(3) Uani d 1
N N2 -0.21538(17) 0.60912(16) 0.98484(14) 0.0335(3) Uani d 1
N N3 0.36552(19) 0.48024(17) 0.42089(15) 0.0395(4) Uani d 1
H H3A 0.4432 0.4432 0.3809 0.047 Uiso calc 1
H H3B 0.3406 0.4401 0.5005 0.047 Uiso calc 1
O O1 0.59215(16) 0.39300(12) 0.22758(12) 0.0360(3) Uani d 1
O O2 0.56716(16) 0.32934(13) 0.05469(12) 0.0373(3) Uani d 1
O O3 0.57903(16) -0.16824(12) 0.11445(12) 0.0354(3) Uani d 1
O O4 0.65823(16) -0.31769(12) 0.29326(13) 0.0387(3) Uani d 1
C C1 0.2436(2) 0.7719(2) 0.16999(19) 0.0382(4) Uani d 1
H H1 0.2748 0.8107 0.0839 0.046 Uiso calc 1
C C2 0.1156(2) 0.8358(2) 0.2205(2) 0.0466(5) Uani d 1
H H2 0.0581 0.9147 0.1704 0.056 Uiso calc 1
C C3 0.0737(2) 0.7794(2) 0.3487(2) 0.0423(5) Uani d 1
H H3 -0.0130 0.8221 0.3865 0.051 Uiso calc 1
C C4 0.1558(2) 0.66235(19) 0.42223(18) 0.0322(4) Uani d 1
C C5 0.28421(19) 0.59899(18) 0.35979(16) 0.0292(4) Uani d 1
C C6 0.1081(2) 0.6047(2) 0.55748(18) 0.0351(4) Uani d 1
H H6 0.1154 0.5100 0.5905 0.042 Uiso calc 1
C C7 0.0551(2) 0.6840(2) 0.63386(18) 0.0351(4) Uani d 1
H H7 0.0687 0.7750 0.6017 0.042 Uiso calc 1
C C8 -0.02223(19) 0.64829(19) 0.76227(17) 0.0305(4) Uani d 1
C C9 -0.0772(2) 0.5278(2) 0.81369(19) 0.0378(4) Uani d 1
H H9 -0.0499 0.4569 0.7739 0.045 Uiso calc 1
C C10 -0.1717(2) 0.5126(2) 0.92315(19) 0.0374(4) Uani d 1
H H10 -0.2075 0.4301 0.9564 0.045 Uiso calc 1
C C11 -0.1559(2) 0.7216(2) 0.93976(19) 0.0405(4) Uani d 1
H H11 -0.1811 0.7890 0.9838 0.049 Uiso calc 1
C C12 -0.0591(2) 0.7437(2) 0.83136(19) 0.0395(4) Uani d 1
H H12 -0.0182 0.8238 0.8044 0.047 Uiso calc 1
C C13 0.61848(18) 0.15824(16) 0.25070(15) 0.0236(3) Uani d 1
C C14 0.65612(18) 0.12941(17) 0.37782(16) 0.0260(3) Uani d 1
H H14 0.6602 0.2015 0.4120 0.031 Uiso calc 1
C C15 0.68768(19) -0.00338(17) 0.45486(16) 0.0275(3) Uani d 1
C C16 0.67891(19) -0.10810(16) 0.40280(17) 0.0272(3) Uani d 1
H H16 0.6998 -0.1987 0.4537 0.033 Uiso calc 1
C C17 0.63983(18) -0.08176(16) 0.27693(16) 0.0251(3) Uani d 1
C C18 0.60952(19) 0.05199(16) 0.20019(16) 0.0253(3) Uani d 1
H H18 0.5832 0.0704 0.1150 0.030 Uiso calc 1
C C19 0.58834(18) 0.30377(16) 0.17058(16) 0.0249(3) Uani d 1
C C20 0.62541(19) -0.19701(17) 0.22521(17) 0.0283(4) Uani d 1
C C21 0.7299(2) -0.0319(2) 0.59072(18) 0.0405(4) Uani d 1
H H21A 0.8344 -0.0259 0.5903 0.061 Uiso calc 1
H H21B 0.7141 -0.1226 0.6392 0.061 Uiso calc 1
H H21C 0.6684 0.0343 0.6305 0.061 Uiso calc 1

loop_
_atom_site_aniso_label
_atom_site_aniso_U_11
_atom_site_aniso_U_22
_atom_site_aniso_U_33
_atom_site_aniso_U_12
_atom_site_aniso_U_13
_atom_site_aniso_U_23
Cd1 0.03605(8) 0.01670(6) 0.02152(7) -0.00628(4) 0.00366(5) -0.00660(5)
N1 0.0355(8) 0.0292(7) 0.0250(7) -0.0070(6) 0.0046(6) -0.0078(6)
N2 0.0383(8) 0.0344(8) 0.0272(7) -0.0081(7) 0.0061(6) -0.0098(7)
N3 0.0447(9) 0.0355(9) 0.0287(8) 0.0013(7) 0.0082(7) -0.0041(7)
O1 0.0609(9) 0.0158(5) 0.0311(7) -0.0066(5) 0.0002(6) -0.0076(5)
O2 0.0543(8) 0.0298(7) 0.0252(6) -0.0072(6) -0.0068(6) -0.0021(5)
O3 0.0576(8) 0.0227(6) 0.0290(7) -0.0113(6) -0.0002(6) -0.0104(5)
O4 0.0586(9) 0.0175(6) 0.0405(7) -0.0049(6) -0.0067(6) -0.0087(6)
C1 0.0466(11) 0.0328(10) 0.0301(9) -0.0024(8) 0.0026(8) -0.0057(8)
C2 0.0501(12) 0.0403(11) 0.0387(11) 0.0089(9) -0.0032(9) -0.0059(9)
C3 0.0369(10) 0.0474(12) 0.0399(11) 0.0005(9) 0.0052(8) -0.0162(9)
C4 0.0296(9) 0.0366(10) 0.0325(9) -0.0085(7) 0.0045(7) -0.0137(8)
C5 0.0323(9) 0.0318(9) 0.0265(8) -0.0097(7) 0.0023(7) -0.0117(7)
C6 0.0328(9) 0.0398(10) 0.0324(9) -0.0085(8) 0.0047(7) -0.0104(8)
C7 0.0326(9) 0.0381(10) 0.0358(10) -0.0098(8) 0.0058(8) -0.0124(8)
C8 0.0270(8) 0.0348(9) 0.0295(9) -0.0069(7) 0.0008(7) -0.0087(8)
C9 0.0410(10) 0.0385(10) 0.0401(10) -0.0119(8) 0.0079(8) -0.0214(9)
C10 0.0424(11) 0.0343(10) 0.0388(10) -0.0142(8) 0.0091(8) -0.0146(8)
C11 0.0542(12) 0.0361(10) 0.0349(10) -0.0131(9) 0.0099(9) -0.0170(9)
C12 0.0509(12) 0.0348(10) 0.0354(10) -0.0151(9) 0.0074(9) -0.0124(8)
C13 0.0269(8) 0.0188(7) 0.0255(8) -0.0059(6) 0.0020(6) -0.0071(6)
C14 0.0305(8) 0.0226(8) 0.0276(8) -0.0059(6) -0.0004(7) -0.0108(7)
C15 0.0281(8) 0.0277(8) 0.0253(8) -0.0043(7) -0.0022(7) -0.0053(7)
C16 0.0305(9) 0.0183(7) 0.0300(9) -0.0032(6) -0.0012(7) -0.0032(7)
C17 0.0289(8) 0.0192(7) 0.0284(8) -0.0057(6) 0.0023(6) -0.0088(7)
C18 0.0336(9) 0.0204(7) 0.0227(8) -0.0066(6) 0.0026(6) -0.0074(6)
C19 0.0273(8) 0.0199(7) 0.0259(8) -0.0051(6) 0.0024(6) -0.0047(7)
C20 0.0336(9) 0.0205(8) 0.0321(9) -0.0077(7) 0.0061(7) -0.0105(7)
C21 0.0469(11) 0.0422(11) 0.0310(10) -0.0033(9) -0.0114(8) -0.0074(9)

loop_
_atom_type_symbol
_atom_type_description
_atom_type_scat_dispersion_real
_atom_type_scat_dispersion_imag
_atom_type_scat_source
C C 0.0033 0.0016 'International Tables Vol C Tables 4.2.6.8 and 6.1.1.4'
H H 0.0000 0.0000 'International Tables Vol C Tables 4.2.6.8 and 6.1.1.4'
Cd Cd -0.8075 1.2024 'International Tables Vol C Tables 4.2.6.8 and 6.1.1.4'
N N 0.0061 0.0033 'International Tables Vol C Tables 4.2.6.8 and 6.1.1.4'
O O 0.0106 0.0060 'International Tables Vol C Tables 4.2.6.8 and 6.1.1.4'

loop_
_geom_angle_atom_site_label_1
_geom_angle_atom_site_label_2
_geom_angle_atom_site_label_3
_geom_angle_site_symmetry_1
_geom_angle_site_symmetry_3
_geom_angle
O1 Cd1 O2 . 2_665 113.38(6)
O1 Cd1 O3 . 1_565 151.64(5)
O2 Cd1 O3 2_665 1_565 93.88(6)
O1 Cd1 N2 . 1_654 100.32(6)
O2 Cd1 N2 2_665 1_654 87.33(6)
O3 Cd1 N2 1_565 1_654 88.10(6)
O1 Cd1 N1 . . 90.89(6)
O2 Cd1 N1 2_665 . 84.47(5)
O3 Cd1 N1 1_565 . 83.84(6)
N2 Cd1 N1 1_654 . 168.07(5)
O1 Cd1 O4 . 1_565 96.69(5)
O2 Cd1 O4 2_665 1_565 147.58(5)
O3 Cd1 O4 1_565 1_565 55.07(5)
N2 Cd1 O4 1_654 1_565 99.38(6)
N1 Cd1 O4 . 1_565 83.18(5)
O1 Cd1 C20 . 1_565 124.16(5)
O2 Cd1 C20 2_665 1_565 120.63(5)
O3 Cd1 C20 1_565 1_565 27.51(5)
N2 Cd1 C20 1_654 1_565 95.37(6)
N1 Cd1 C20 . 1_565 81.47(6)
O4 Cd1 C20 1_565 1_565 27.61(5)
C5 N1 C1 . . 118.71(16)
C5 N1 Cd1 . . 128.47(12)
C1 N1 Cd1 . . 111.45(12)
C11 N2 C10 . . 116.83(16)
C11 N2 Cd1 . 1_456 119.51(13)
C10 N2 Cd1 . 1_456 121.47(13)
C5 N3 H3A . . 120.0
C5 N3 H3B . . 120.0
H3A N3 H3B . . 120.0
C19 O1 Cd1 . . 121.91(11)
C19 O2 Cd1 . 2_665 156.89(13)
C20 O3 Cd1 . 1_545 94.68(10)
C20 O4 Cd1 . 1_545 87.78(11)
N1 C1 C2 . . 123.83(18)
N1 C1 H1 . . 118.1
C2 C1 H1 . . 118.1
C1 C2 C3 . . 117.28(19)
C1 C2 H2 . . 121.4
C3 C2 H2 . . 121.4
C4 C3 C2 . . 121.76(18)
C4 C3 H3 . . 119.1
C2 C3 H3 . . 119.1
C3 C4 C5 . . 117.10(17)
C3 C4 C6 . . 120.45(17)
C5 C4 C6 . . 122.41(17)
N3 C5 N1 . . 117.32(16)
N3 C5 C4 . . 121.50(16)
N1 C5 C4 . . 121.18(17)
C7 C6 C4 . . 121.10(18)
C7 C6 H6 . . 119.5
C4 C6 H6 . . 119.5
C6 C7 C8 . . 128.47(18)
C6 C7 H7 . . 115.8
C8 C7 H7 . . 115.8
C12 C8 C9 . . 116.58(17)
C12 C8 C7 . . 119.68(17)
C9 C8 C7 . . 123.30(17)
C10 C9 C8 . . 119.68(18)
C10 C9 H9 . . 120.2
C8 C9 H9 . . 120.2
N2 C10 C9 . . 123.44(18)
N2 C10 H10 . . 118.3
C9 C10 H10 . . 118.3
N2 C11 C12 . . 123.02(18)
N2 C11 H11 . . 118.5
C12 C11 H11 . . 118.5
C11 C12 C8 . . 120.19(18)
C11 C12 H12 . . 119.9
C8 C12 H12 . . 119.9
C18 C13 C14 . . 119.59(15)
C18 C13 C19 . . 121.15(15)
C14 C13 C19 . . 119.27(14)
C15 C14 C13 . . 121.42(15)
C15 C14 H14 . . 119.3
C13 C14 H14 . . 119.3
C14 C15 C16 . . 118.23(15)
C14 C15 C21 . . 120.44(16)
C16 C15 C21 . . 121.33(16)
C15 C16 C17 . . 121.36(15)
C15 C16 H16 . . 119.3
C17 C16 H16 . . 119.3
C16 C17 C18 . . 119.87(15)
C16 C17 C20 . . 120.03(15)
C18 C17 C20 . . 120.07(15)
C13 C18 C17 . . 119.52(15)
C13 C18 H18 . . 120.2
C17 C18 H18 . . 120.2
O2 C19 O1 . . 124.34(15)
O2 C19 C13 . . 119.49(15)
O1 C19 C13 . . 116.12(14)
O3 C20 O4 . . 122.26(16)
O3 C20 C17 . . 118.02(15)
O4 C20 C17 . . 119.72(16)
O3 C20 Cd1 . 1_545 57.81(9)
O4 C20 Cd1 . 1_545 64.61(9)
C17 C20 Cd1 . 1_545 173.60(12)
C15 C21 H21A . . 109.5
C15 C21 H21B . . 109.5
H21A C21 H21B . . 109.5
C15 C21 H21C . . 109.5
H21A C21 H21C . . 109.5
H21B C21 H21C . . 109.5

loop_
_geom_bond_atom_site_label_1
_geom_bond_atom_site_label_2
_geom_bond_site_symmetry_2
_geom_bond_distance
Cd1 O1 . 2.1974(14)
Cd1 O2 2_665 2.2959(15)
Cd1 O3 1_565 2.3021(13)
Cd1 N2 1_654 2.3464(16)
Cd1 N1 . 2.4133(16)
Cd1 O4 1_565 2.4511(14)
Cd1 C20 1_565 2.7110(18)
N1 C5 . 1.348(2)
N1 C1 . 1.351(2)
N2 C11 . 1.331(2)
N2 C10 . 1.339(2)
N2 Cd1 1_456 2.3464(16)
N3 C5 . 1.340(2)
N3 H3A . 0.8700
N3 H3B . 0.8700
O1 C19 . 1.268(2)
O2 C19 . 1.240(2)
O2 Cd1 2_665 2.2959(15)
O3 C20 . 1.256(2)
O3 Cd1 1_545 2.3021(13)
O4 C20 . 1.257(2)
O4 Cd1 1_545 2.4511(14)
C1 C2 . 1.365(3)
C1 H1 . 0.9400
C2 C3 . 1.387(3)
C2 H2 . 0.9400
C3 C4 . 1.377(3)
C3 H3 . 0.9400
C4 C5 . 1.428(2)
C4 C6 . 1.467(3)
C6 C7 . 1.324(3)
C6 H6 . 0.9400
C7 C8 . 1.469(3)
C7 H7 . 0.9400
C8 C12 . 1.382(3)
C8 C9 . 1.387(3)
C9 C10 . 1.375(3)
C9 H9 . 0.9400
C10 H10 . 0.9400
C11 C12 . 1.380(3)
C11 H11 . 0.9400
C12 H12 . 0.9400
C13 C18 . 1.393(2)
C13 C14 . 1.395(2)
C13 C19 . 1.503(2)
C14 C15 . 1.387(2)
C14 H14 . 0.9400
C15 C16 . 1.389(2)
C15 C21 . 1.500(2)
C16 C17 . 1.390(2)
C16 H16 . 0.9400
C17 C18 . 1.393(2)
C17 C20 . 1.502(2)
C18 H18 . 0.9400
C20 Cd1 1_545 2.7110(18)
C21 H21A . 0.9700
C21 H21B . 0.9700
C21 H21C . 0.9700

loop_
_geom_hbond_atom_site_label_D
_geom_hbond_atom_site_label_H
_geom_hbond_atom_site_label_A
_geom_hbond_site_symmetry_A
_geom_hbond_distance_DH
_geom_hbond_distance_HA
_geom_hbond_distance_DA
_geom_hbond_angle_DHA
N3 H3A O1 . 0.87 2.14 2.978(2) 161
N3 H3B O4 2_656 0.87 2.23 3.082(2) 165

_cod_database_fobs_code 2021175
